data_2013943
loop_
_publ_author_name
'Ersanl\?i, Cem C\"uneyt'
'Albayrak, \,Ci\<gdem'
'Odaba\;so\<glu, Mustafa'
'Kazak, Canan'
'Erd\"onmez, Ahmet'

_publ_section_title
;
3-Methoxy-5-(4-methylphenyldiazenyl)salicylaldehyde and
3-methoxy-5-(2-methylphenyldiazenyl)salicylaldehyde
;
_journal_name_full 'Acta Crystallographica, Section C'
_journal_page_first o455
_journal_page_last o457
_journal_paper_doi 10.1107/S0108270104010844
_journal_volume 60
_journal_year 2004
_chemical_formula_iupac 'C15 H14 N2 O3'
_chemical_formula_moiety 'C15 H14 N2 O3'
_chemical_formula_sum 'C15 H14 N2 O3'
_chemical_formula_weight 270.28
_chemical_name_systematic
;
3-Methoxy-5-(4-methylphenyldiazenyl)salicylaldehyde
;
_space_group_IT_number 14
_symmetry_cell_setting monoclinic
_symmetry_space_group_name_Hall '-P 2ybc'
_symmetry_space_group_name_H-M 'P 1 21/c 1'
_atom_sites_solution_hydrogens geom
_atom_sites_solution_primary direct
_atom_sites_solution_secondary difmap
_cell_angle_alpha 90.00
_cell_angle_beta 91.842(5)
_cell_angle_gamma 90.00
_cell_formula_units_Z 4
_cell_length_a 6.746(5)
_cell_length_b 12.529(5)
_cell_length_c 15.556(5)
_cell_measurement_reflns_used 5746
_cell_measurement_temperature 293(2)
_cell_measurement_theta_max 28.7
_cell_measurement_theta_min 1.6
_cell_volume 1314.1(12)
_computing_cell_refinement 'X-AREA '
_computing_data_collection 'X-AREA (Stoe & Cie, 2002)'
_computing_data_reduction 'X-RED32 (Stoe & Cie, 2002)'
_computing_molecular_graphics 'ORTEP-3 for Windows (Farrugia, 1997)'
_computing_publication_material 'WinGX (Farrugia, 1999)'
_computing_structure_refinement 'SHELXL97 (Sheldrick, 1997)'
_computing_structure_solution 'SHELXS97 (Sheldrick, 1990)'
_diffrn_ambient_temperature 293
_diffrn_detector_area_resol_mean 6.67
_diffrn_measured_fraction_theta_full 0.99
_diffrn_measured_fraction_theta_max 0.99
_diffrn_measurement_device_type 'Stoe IPDS-II'
_diffrn_measurement_method '\w scans'
_diffrn_radiation_monochromator 'plane graphite'
_diffrn_radiation_source 'fine-focus sealed tube'
_diffrn_radiation_type MoK\a
_diffrn_radiation_wavelength 0.71069
_diffrn_reflns_av_R_equivalents 0.119
_diffrn_reflns_av_sigmaI/netI 0.131
_diffrn_reflns_limit_h_max 7
_diffrn_reflns_limit_h_min -9
_diffrn_reflns_limit_k_max 16
_diffrn_reflns_limit_k_min -16
_diffrn_reflns_limit_l_max 20
_diffrn_reflns_limit_l_min -20
_diffrn_reflns_number 10018
_diffrn_reflns_theta_full 28.7
_diffrn_reflns_theta_max 28.7
_diffrn_reflns_theta_min 2.1
_diffrn_standards_decay_% 0
_diffrn_standards_interval_count 0
_diffrn_standards_interval_time 0
_diffrn_standards_number 0
_exptl_absorpt_coefficient_mu 0.097
_exptl_absorpt_correction_type none
_exptl_crystal_colour yellow
_exptl_crystal_density_diffrn 1.366
_exptl_crystal_density_method 'not measured'
_exptl_crystal_description prism
_exptl_crystal_F_000 568
_exptl_crystal_size_max 0.50
_exptl_crystal_size_mid 0.35
_exptl_crystal_size_min 0.25
_refine_diff_density_max 0.32
_refine_diff_density_min -0.20
_refine_ls_extinction_coef 0.013(3)
_refine_ls_extinction_expression Fc^*^=kFc[1+0.001xFc^2^\l^3^/sin(2\q)]^-1/4^
_refine_ls_extinction_method SHELXL97
_refine_ls_goodness_of_fit_ref 0.84
_refine_ls_hydrogen_treatment mixed
_refine_ls_matrix_type full
_refine_ls_number_parameters 216
_refine_ls_number_reflns 3361
_refine_ls_number_restraints 0
_refine_ls_restrained_S_all 0.84
_refine_ls_R_factor_all 0.082
_refine_ls_R_factor_gt 0.045
_refine_ls_shift/su_max 0.000
_refine_ls_shift/su_mean 0.000
_refine_ls_structure_factor_coef Fsqd
_refine_ls_weighting_details 'calc w=1/[\s^2^(Fo^2^)+(0.0583P)^2^] where P=(Fo^2^+2Fc^2^)/3'
_refine_ls_weighting_scheme calc
_refine_ls_wR_factor_gt 0.088
_refine_ls_wR_factor_ref 0.098
_reflns_number_gt 1784
_reflns_number_total 3361
_reflns_threshold_expression I>2\s(I)
_cod_data_source_file dn1045.cif
_cod_data_source_block I
_cod_original_sg_symbol_H-M 'P 21/c'
_cod_database_code 2013943

loop_
_symmetry_equiv_pos_as_xyz
'x, y, z'
'-x, y+1/2, -z+1/2'
'-x, -y, -z'
'x, -y-1/2, z-1/2'

loop_
_atom_site_label
_atom_site_fract_x
_atom_site_fract_y
_atom_site_fract_z
_atom_site_U_iso_or_equiv
_atom_site_adp_type
_atom_site_calc_flag
_atom_site_refinement_flags
_atom_site_occupancy
_atom_site_disorder_assembly
_atom_site_disorder_group
_atom_site_type_symbol
C1 0.33622(19) 0.36193(9) 0.40389(8) 0.0444(3) Uani d . 1 . . C
C2 0.3628(2) 0.25298(10) 0.39561(9) 0.0504(3) Uani d . 1 . . C
C3 0.2200(2) 0.18339(10) 0.42316(9) 0.0510(3) Uani d . 1 . . C
C4 0.04802(19) 0.22003(10) 0.45914(8) 0.0470(3) Uani d . 1 . . C
C5 0.0219(2) 0.32943(11) 0.46570(9) 0.0536(3) Uani d . 1 . . C
C6 0.1636(2) 0.39996(11) 0.43900(9) 0.0524(3) Uani d . 1 . . C
C7 0.62022(19) 0.59095(10) 0.35405(8) 0.0456(3) Uani d . 1 . . C
C8 0.79107(19) 0.55422(10) 0.31816(8) 0.0469(3) Uani d . 1 . . C
C9 0.93263(19) 0.62663(9) 0.29046(8) 0.0444(3) Uani d . 1 . . C
C10 0.90115(19) 0.73650(9) 0.29936(8) 0.0448(3) Uani d . 1 . . C
C11 0.72723(19) 0.77318(9) 0.33588(8) 0.0459(3) Uani d . 1 . . C
C12 0.5900(2) 0.70062(10) 0.36292(8) 0.0475(3) Uani d . 1 . . C
C13 1.1077(2) 0.58737(12) 0.24961(9) 0.0529(3) Uani d . 1 . . C
C14 0.5280(2) 0.92439(11) 0.36598(11) 0.0680(4) Uani d . 1 . . C
H14A 0.5054 0.9061 0.4248 0.102 Uiso calc R 1 . . H
H14B 0.4232 0.8957 0.3297 0.102 Uiso calc R 1 . . H
H14C 0.5310 1.0006 0.3601 0.102 Uiso calc R 1 . . H
C15 -0.1063(2) 0.14499(11) 0.49108(10) 0.0640(4) Uani d . 1 . . C
H15A -0.0742 0.1259 0.5497 0.096 Uiso calc R 1 . . H
H15B -0.1097 0.0818 0.4561 0.096 Uiso calc R 1 . . H
H15C -0.2337 0.1792 0.4879 0.096 Uiso calc R 1 . . H
N1 0.49277(16) 0.42766(8) 0.37451(7) 0.0501(3) Uani d . 1 . . N
N2 0.46433(16) 0.52530(8) 0.38410(7) 0.0502(3) Uani d . 1 . . N
O1 1.23469(15) 0.64489(8) 0.21944(7) 0.0635(3) Uani d . 1 . . O
O2 1.03377(15) 0.80895(7) 0.27247(6) 0.0574(3) Uani d . 1 . . O
O3 0.71129(14) 0.88132(7) 0.34145(7) 0.0599(3) Uani d . 1 . . O
H2 0.480(2) 0.2281(11) 0.3673(9) 0.057(4) Uiso d . 1 . . H
H2O 1.130(3) 0.7604(15) 0.2488(12) 0.092(6) Uiso d . 1 . . H
H3 0.242(2) 0.1069(12) 0.4148(9) 0.064(4) Uiso d . 1 . . H
H5 -0.103(3) 0.3568(11) 0.4890(10) 0.072(5) Uiso d . 1 . . H
H6 0.147(2) 0.4743(13) 0.4463(9) 0.066(4) Uiso d . 1 . . H
H8 0.816(2) 0.4810(11) 0.3113(8) 0.053(4) Uiso d . 1 . . H
H12 0.469(2) 0.7224(11) 0.3879(8) 0.049(4) Uiso d . 1 . . H
H13 1.119(2) 0.5073(12) 0.2452(9) 0.059(4) Uiso d . 1 . . H

loop_
_atom_site_aniso_label
_atom_site_aniso_U_11
_atom_site_aniso_U_22
_atom_site_aniso_U_33
_atom_site_aniso_U_12
_atom_site_aniso_U_13
_atom_site_aniso_U_23
C1 0.0442(7) 0.0411(7) 0.0480(7) -0.0020(5) 0.0058(6) 0.0025(5)
C2 0.0463(8) 0.0453(7) 0.0602(8) 0.0037(6) 0.0122(7) 0.0005(6)
C3 0.0536(8) 0.0367(6) 0.0632(8) -0.0005(6) 0.0098(7) 0.0016(6)
C4 0.0474(8) 0.0457(7) 0.0480(7) -0.0046(6) 0.0041(6) 0.0036(5)
C5 0.0478(8) 0.0497(7) 0.0641(9) 0.0026(6) 0.0147(7) -0.0010(6)
C6 0.0535(9) 0.0394(7) 0.0650(8) 0.0006(6) 0.0121(7) 0.0002(6)
C7 0.0443(7) 0.0445(7) 0.0482(7) -0.0048(5) 0.0036(6) 0.0032(5)
C8 0.0496(8) 0.0395(7) 0.0518(7) -0.0013(6) 0.0033(6) 0.0002(5)
C9 0.0437(7) 0.0435(6) 0.0461(7) 0.0003(5) 0.0039(6) -0.0001(5)
C10 0.0427(7) 0.0442(7) 0.0478(7) -0.0051(5) 0.0045(6) 0.0031(5)
C11 0.0476(8) 0.0373(6) 0.0531(7) -0.0005(5) 0.0069(6) 0.0016(5)
C12 0.0432(7) 0.0451(7) 0.0546(8) -0.0004(6) 0.0098(6) 0.0015(5)
C13 0.0489(8) 0.0524(8) 0.0578(8) 0.0015(6) 0.0083(6) -0.0004(6)
C14 0.0586(9) 0.0451(7) 0.1017(12) 0.0062(7) 0.0248(9) 0.0010(7)
C15 0.0595(9) 0.0587(9) 0.0747(10) -0.0115(7) 0.0141(8) 0.0086(7)
N1 0.0486(7) 0.0434(6) 0.0589(7) -0.0038(5) 0.0074(5) 0.0028(5)
N2 0.0514(7) 0.0417(6) 0.0580(7) -0.0048(5) 0.0077(5) 0.0028(5)
O1 0.0515(6) 0.0663(6) 0.0738(7) 0.0011(5) 0.0178(5) 0.0043(5)
O2 0.0503(6) 0.0477(5) 0.0752(7) -0.0065(4) 0.0191(5) 0.0029(4)
O3 0.0533(6) 0.0383(4) 0.0894(7) 0.0003(4) 0.0233(5) 0.0015(4)

loop_
_atom_type_symbol
_atom_type_description
_atom_type_scat_dispersion_real
_atom_type_scat_dispersion_imag
_atom_type_scat_source
C C 0.0033 0.0016 'International Tables Vol C Tables 4.2.6.8 and 6.1.1.4'
H H 0.0000 0.0000 'International Tables Vol C Tables 4.2.6.8 and 6.1.1.4'
N N 0.0061 0.0033 'International Tables Vol C Tables 4.2.6.8 and 6.1.1.4'
O O 0.0106 0.0060 'International Tables Vol C Tables 4.2.6.8 and 6.1.1.4'

loop_
_geom_angle_atom_site_label_1
_geom_angle_atom_site_label_2
_geom_angle_atom_site_label_3
_geom_angle
_geom_angle_publ_flag
C2 C1 C6 119.27(12) ?
C2 C1 N1 116.10(10) yes
C6 C1 N1 124.60(10) yes
C3 C2 C1 120.09(13) ?
C3 C2 H2 121.8(8) ?
C1 C2 H2 118.0(8) ?
C2 C3 C4 121.34(13) ?
C2 C3 H3 118.0(8) ?
C4 C3 H3 120.7(8) ?
C3 C4 C5 117.91(12) ?
C3 C4 C15 121.77(12) ?
C5 C4 C15 120.31(13) ?
C6 C5 C4 121.48(14) ?
C6 C5 H5 119.7(9) ?
C4 C5 H5 118.8(9) ?
C5 C6 C1 119.90(13) ?
C5 C6 H6 120.8(9) ?
C1 C6 H6 119.3(9) ?
C8 C7 C12 119.73(12) ?
C8 C7 N2 125.20(10) yes
C12 C7 N2 115.10(10) yes
C7 C8 C9 119.89(12) ?
C7 C8 H8 121.9(8) ?
C9 C8 H8 118.2(8) ?
C8 C9 C10 120.07(12) ?
C8 C9 C13 119.44(12) ?
C10 C9 C13 120.44(11) ?
O2 C10 C11 118.6(2) yes
O2 C10 C9 121.7(2) yes
C11 C10 C9 119.70(10) yes
O3 C11 C12 125.7(2) yes
O3 C11 C10 114.9(2) yes
C12 C11 C10 119.33(12) ?
C11 C12 C7 121.28(13) ?
C11 C12 H12 122.0(8) ?
C7 C12 H12 116.7(8) ?
O1 C13 C9 124.10(10) yes
O1 C13 H13 120.2(8) ?
C9 C13 H13 115.7(8) ?
O3 C14 H14A 109.5 ?
O3 C14 H14B 109.5 ?
H14A C14 H14B 109.5 ?
O3 C14 H14C 109.5 ?
H14A C14 H14C 109.5 ?
H14B C14 H14C 109.5 ?
C4 C15 H15A 109.5 ?
C4 C15 H15B 109.5 ?
H15A C15 H15B 109.5 ?
C4 C15 H15C 109.5 ?
H15A C15 H15C 109.5 ?
H15B C15 H15C 109.5 ?
N2 N1 C1 114.2(2) yes
N1 N2 C7 114.1(2) yes
C10 O2 H2O 98.9(10) ?
C11 O3 C14 117.9(2) yes

loop_
_geom_bond_atom_site_label_1
_geom_bond_atom_site_label_2
_geom_bond_site_symmetry_2
_geom_bond_distance
_geom_bond_publ_flag
C1 C2 . 1.3832(18) ?
C1 C6 . 1.387(2) ?
C1 N1 . 1.426(2) yes
C2 C3 . 1.3779(19) ?
C2 H2 . 0.971(15) ?
C3 C4 . 1.383(2) ?
C3 H3 . 0.979(15) ?
C4 C5 . 1.3861(19) ?
C4 C15 . 1.4991(19) ?
C5 C6 . 1.375(2) ?
C5 H5 . 0.989(17) ?
C6 H6 . 0.945(16) ?
C7 C8 . 1.3760(19) ?
C7 C12 . 1.3965(19) ?
C7 N2 . 1.426(2) yes
C8 C9 . 1.3954(18) ?
C8 H8 . 0.940(13) ?
C9 C10 . 1.4004(18) ?
C9 C13 . 1.446(2) ?
C10 O2 . 1.350(2) yes
C10 C11 . 1.3976(19) ?
C11 O3 . 1.362(2) yes
C11 C12 . 1.3731(19) ?
C12 H12 . 0.957(14) ?
C13 O1 . 1.224(2) yes
C13 H13 . 1.009(14) ?
C14 O3 . 1.413(2) yes
C14 H14A . 0.9600 ?
C14 H14B . 0.9600 ?
C14 H14C . 0.9600 ?
C15 H15A . 0.9600 ?
C15 H15B . 0.9600 ?
C15 H15C . 0.9600 ?
N1 N2 . 1.248(2) yes
O2 H2O . 0.973(19) ?

loop_
_geom_hbond_atom_site_label_D
_geom_hbond_atom_site_label_H
_geom_hbond_atom_site_label_A
_geom_hbond_site_symmetry_A
_geom_hbond_distance_DH
_geom_hbond_distance_HA
_geom_hbond_distance_DA
_geom_hbond_angle_DHA
C13 H13 O3 2_745 1.01(2) 2.390(10) 3.205(2) 137.3(10)
C2 H2 O1 2_745 0.97(2) 2.60(2) 3.567(2) 172.7(11)
O2 H2O O1 . 0.97(2) 1.68(2) 2.611(2) 159.1(16)

loop_
_geom_torsion_atom_site_label_1
_geom_torsion_atom_site_label_2
_geom_torsion_atom_site_label_3
_geom_torsion_atom_site_label_4
_geom_torsion
C6 C1 C2 C3 -0.9(2)
N1 C1 C2 C3 179.32(12)
C1 C2 C3 C4 0.2(2)
C2 C3 C4 C5 0.9(2)
C2 C3 C4 C15 -178.64(14)
C3 C4 C5 C6 -1.3(2)
C15 C4 C5 C6 178.25(14)
C4 C5 C6 C1 0.6(2)
C2 C1 C6 C5 0.5(2)
N1 C1 C6 C5 -179.73(13)
C12 C7 C8 C9 -0.31(19)
N2 C7 C8 C9 179.50(12)
C7 C8 C9 C10 0.16(18)
C7 C8 C9 C13 -177.45(12)
C8 C9 C10 O2 -179.28(12)
C13 C9 C10 O2 -1.69(19)
C8 C9 C10 C11 -0.16(18)
C13 C9 C10 C11 177.43(12)
O2 C10 C11 O3 -0.79(17)
C9 C10 C11 O3 -179.93(11)
O2 C10 C11 C12 179.46(12)
C9 C10 C11 C12 0.32(19)
O3 C11 C12 C7 179.80(12)
C10 C11 C12 C7 -0.48(19)
C8 C7 C12 C11 0.48(19)
N2 C7 C12 C11 -179.34(12)
C8 C9 C13 O1 176.18(13)
C10 C9 C13 O1 -1.4(2)
C2 C1 N1 N2 -179.12(12)
C6 C1 N1 N2 1.09(18)
C1 N1 N2 C7 -179.51(10)
C8 C7 N2 N1 -0.78(18)
C12 C7 N2 N1 179.04(11)
C12 C11 O3 C14 -9.2(2)
C10 C11 O3 C14 171.02(12)

loop_
_cod_related_entry_id
_cod_related_entry_database
_cod_related_entry_code
1 ChemSpider 21181363
